data_2215408
loop_
_publ_author_name
'Mulligan, Frank'
'Nichol, Gary S.'
'Hurst, Stephanie K.'

_publ_section_title
;
 Bis(tetraphenylphosphonium) di-\m-iodido-bis[diiodidopalladate(II)]
;
_journal_issue 10
_journal_name_full 'Acta Crystallographica Section E'
_journal_page_first m2558
_journal_paper_doi 10.1107/S160053680704528X
_journal_volume 63
_journal_year 2007
_chemical_formula_iupac '(C24 H20 P)2 [Pd2 I6]'
_chemical_formula_moiety '2 C24 H20 P +, I6 Pd2 -'
_chemical_formula_sum 'C48 H40 I6 P2 Pd2'
_chemical_formula_weight 1652.94
_chemical_name_systematic
;
Bis(tetraphenylphosphonium) di-\m-iodidobis[diiodidodipalladate(II)]
;
_space_group_IT_number 14
_symmetry_cell_setting monoclinic
_symmetry_space_group_name_Hall '-P 2yn'
_symmetry_space_group_name_H-M 'P 1 21/n 1'
_atom_sites_solution_hydrogens geom
_atom_sites_solution_primary direct
_atom_sites_solution_secondary difmap
_audit_creation_method SHELXL-97
_cell_angle_alpha 90.00
_cell_angle_beta 106.6130(10)
_cell_angle_gamma 90.00
_cell_formula_units_Z 2
_cell_length_a 12.8951(11)
_cell_length_b 14.4427(13)
_cell_length_c 13.9409(12)
_cell_measurement_reflns_used 5989
_cell_measurement_temperature 150(2)
_cell_measurement_theta_max 27.25
_cell_measurement_theta_min 2.35
_cell_volume 2488.0(4)
_computing_cell_refinement 'SAINT (Bruker, 2001)'
_computing_data_collection 'SMART (Bruker, 2001)'
_computing_data_reduction 'SAINT (Bruker, 2001)'
_computing_molecular_graphics 'ORTEP-3 for Windows (Farrugia, 1997)'
_computing_publication_material 'SHELXTL (Sheldrick, 2001) and local programs'
_computing_structure_refinement 'SHELXTL (Sheldrick, 2001)'
_computing_structure_solution 'SHELXTL (Sheldrick, 2001)'
_diffrn_ambient_temperature 150(2)
_diffrn_measured_fraction_theta_full 0.948
_diffrn_measured_fraction_theta_max 0.948
_diffrn_measurement_device_type 'Bruker SMART 1000 CCD diffractometer'
_diffrn_measurement_method 'thin-slice \w scans'
_diffrn_radiation_monochromator graphite
_diffrn_radiation_source 'sealed tube'
_diffrn_radiation_type MoK\a
_diffrn_radiation_wavelength 0.71073
_diffrn_reflns_av_R_equivalents 0.0401
_diffrn_reflns_av_sigmaI/netI 0.0391
_diffrn_reflns_limit_h_max 15
_diffrn_reflns_limit_h_min -15
_diffrn_reflns_limit_k_max 17
_diffrn_reflns_limit_k_min -17
_diffrn_reflns_limit_l_max 16
_diffrn_reflns_limit_l_min -16
_diffrn_reflns_number 15011
_diffrn_reflns_theta_full 25.00
_diffrn_reflns_theta_max 25.00
_diffrn_reflns_theta_min 1.90
_diffrn_standards_number 0
_exptl_absorpt_coefficient_mu 4.542
_exptl_absorpt_correction_T_max 0.805
_exptl_absorpt_correction_T_min 0.268
_exptl_absorpt_correction_type gaussian
_exptl_absorpt_process_details '(SADABS; Sheldrick, 2007)'
_exptl_crystal_colour 'dark purple'
_exptl_crystal_density_diffrn 2.206
_exptl_crystal_density_method 'not measured'
_exptl_crystal_description plate
_exptl_crystal_F_000 1536
_exptl_crystal_size_max 0.39
_exptl_crystal_size_mid 0.24
_exptl_crystal_size_min 0.05
_refine_diff_density_max 1.188
_refine_diff_density_min -0.979
_refine_ls_extinction_method none
_refine_ls_goodness_of_fit_ref 1.143
_refine_ls_hydrogen_treatment constr
_refine_ls_matrix_type full
_refine_ls_number_parameters 262
_refine_ls_number_reflns 4154
_refine_ls_number_restraints 0
_refine_ls_restrained_S_all 1.143
_refine_ls_R_factor_all 0.0675
_refine_ls_R_factor_gt 0.0318
_refine_ls_shift/su_max 0.001
_refine_ls_shift/su_mean 0.000
_refine_ls_structure_factor_coef Fsqd
_refine_ls_weighting_details 'calc w=1/[\s^2^(Fo^2^)+(0.0253P)^2^+19.5288P] where P=(Fo^2^+2Fc^2^)/3'
_refine_ls_weighting_scheme calc
_refine_ls_wR_factor_gt 0.0701
_refine_ls_wR_factor_ref 0.1008
_reflns_number_gt 2914
_reflns_number_total 4154
_reflns_threshold_expression I>2\s(I)
_cod_data_source_file cf2142.cif
_cod_data_source_block I
_cod_depositor_comments
;
The following automatic conversions were performed:
'_exptl_absorpt_correction_type' value 'Gaussian' changed to 'gaussian'
according to '/home/saulius/struct/CIF-dictionaries/cif_core.dic'
dictionary named 'cif_core.dic' version 2.4.1 from 2010-06-29.

Automatic conversion script
Id: cif_fix_enum 1527 2010-12-29 10:47:43Z saulius 

The following automatic conversions were performed:

'_exptl_absorpt_correction_type' value 'Gaussian' changed to
'gaussian' according to
/home/saulius/struct/CIF-dictionaries/cif_core.dic dictionary named
'cif_core.dic' version 2.4.1 from 2010-06-29.

Automatic conversion script
Id: cif_fix_values 1715 2011-07-08 13:25:40Z adriana 
;
_cod_original_sg_symbol_H-M 'P 21/n'
_cod_database_code 2215408
_cod_database_fobs_code 2215408

loop_
_symmetry_equiv_pos_as_xyz
'x, y, z'
'-x+1/2, y+1/2, -z+1/2'
'-x, -y, -z'
'x-1/2, -y-1/2, z-1/2'

loop_
_atom_site_type_symbol
_atom_site_label
_atom_site_fract_x
_atom_site_fract_y
_atom_site_fract_z
_atom_site_U_iso_or_equiv
_atom_site_adp_type
_atom_site_calc_flag
_atom_site_refinement_flags
_atom_site_occupancy
I I1 0.59662(4) 0.06678(3) 0.59089(4) 0.02764(15) Uani d . 1
I I2 0.58538(5) -0.07752(5) 0.24562(5) 0.0469(2) Uani d . 1
I I3 0.78898(4) 0.05801(4) 0.43871(4) 0.03281(16) Uani d . 1
Pd Pd 0.59643(5) -0.00576(4) 0.41867(4) 0.02353(16) Uani d . 1
P P 0.81570(15) 0.11432(13) 0.04585(14) 0.0193(4) Uani d . 1
C C1 0.7167(6) 0.1895(5) 0.0730(6) 0.0223(17) Uani d . 1
C C2 0.6358(6) 0.2255(5) -0.0063(7) 0.0301(19) Uani d . 1
H H2 0.6321 0.2096 -0.0733 0.036 Uiso calc R 1
C C3 0.5600(7) 0.2853(6) 0.0138(7) 0.037(2) Uani d . 1
H H3 0.5036 0.3098 -0.0398 0.044 Uiso calc R 1
C C4 0.5662(7) 0.3091(6) 0.1103(7) 0.036(2) Uani d . 1
H H4 0.5149 0.3510 0.1231 0.043 Uiso calc R 1
C C5 0.6462(8) 0.2728(7) 0.1890(8) 0.047(3) Uani d . 1
H H5 0.6500 0.2892 0.2559 0.056 Uiso calc R 1
C C6 0.7203(7) 0.2128(6) 0.1700(6) 0.037(2) Uani d . 1
H H6 0.7749 0.1870 0.2243 0.044 Uiso calc R 1
C C7 0.7644(6) -0.0016(5) 0.0212(5) 0.0220(17) Uani d . 1
C C8 0.8366(7) -0.0763(5) 0.0443(6) 0.0265(18) Uani d . 1
H H8 0.9119 -0.0664 0.0730 0.032 Uiso calc R 1
C C9 0.7950(7) -0.1646(5) 0.0240(6) 0.032(2) Uani d . 1
H H9 0.8425 -0.2162 0.0406 0.038 Uiso calc R 1
C C10 0.6872(7) -0.1793(6) -0.0193(6) 0.031(2) Uani d . 1
H H10 0.6604 -0.2406 -0.0336 0.037 Uiso calc R 1
C C11 0.6170(7) -0.1048(6) -0.0423(6) 0.034(2) Uani d . 1
H H11 0.5420 -0.1150 -0.0726 0.040 Uiso calc R 1
C C12 0.6551(6) -0.0169(5) -0.0216(6) 0.0264(18) Uani d . 1
H H12 0.6065 0.0340 -0.0366 0.032 Uiso calc R 1
C C13 0.9359(6) 0.1100(5) 0.1492(5) 0.0220(16) Uani d . 1
C C14 1.0305(7) 0.1553(6) 0.1453(6) 0.0313(19) Uani d . 1
H H14 1.0316 0.1896 0.0875 0.038 Uiso calc R 1
C C15 1.1226(7) 0.1500(6) 0.2262(6) 0.032(2) Uani d . 1
H H15 1.1874 0.1794 0.2229 0.039 Uiso calc R 1
C C16 1.1208(6) 0.1026(5) 0.3110(6) 0.0275(18) Uani d . 1
H H16 1.1838 0.0997 0.3666 0.033 Uiso calc R 1
C C17 1.0267(7) 0.0591(6) 0.3149(6) 0.0299(19) Uani d . 1
H H17 1.0258 0.0264 0.3738 0.036 Uiso calc R 1
C C18 0.9347(7) 0.0619(6) 0.2357(6) 0.0297(19) Uani d . 1
H H18 0.8708 0.0314 0.2397 0.036 Uiso calc R 1
C C19 0.8461(6) 0.1608(5) -0.0624(6) 0.0218(16) Uani d . 1
C C20 0.8435(6) 0.1058(5) -0.1451(6) 0.0251(17) Uani d . 1
H H20 0.8225 0.0426 -0.1463 0.030 Uiso calc R 1
C C21 0.8716(6) 0.1431(5) -0.2253(6) 0.0275(18) Uani d . 1
H H21 0.8693 0.1061 -0.2822 0.033 Uiso calc R 1
C C22 0.9033(6) 0.2357(5) -0.2223(6) 0.0245(17) Uani d . 1
H H22 0.9238 0.2614 -0.2769 0.029 Uiso calc R 1
C C23 0.9050(6) 0.2901(5) -0.1407(6) 0.0250(17) Uani d . 1
H H23 0.9264 0.3532 -0.1396 0.030 Uiso calc R 1
C C24 0.8760(6) 0.2540(5) -0.0612(6) 0.0255(18) Uani d . 1
H H24 0.8763 0.2920 -0.0055 0.031 Uiso calc R 1

loop_
_atom_site_aniso_label
_atom_site_aniso_U_11
_atom_site_aniso_U_22
_atom_site_aniso_U_33
_atom_site_aniso_U_12
_atom_site_aniso_U_13
_atom_site_aniso_U_23
I1 0.0230(3) 0.0257(3) 0.0314(3) -0.0031(2) 0.0033(2) -0.0049(2)
I2 0.0438(4) 0.0617(4) 0.0314(3) 0.0086(3) 0.0049(3) -0.0113(3)
I3 0.0272(3) 0.0357(3) 0.0363(3) -0.0050(2) 0.0104(2) 0.0038(3)
Pd 0.0214(3) 0.0206(3) 0.0261(3) 0.0017(2) 0.0028(3) 0.0014(3)
P 0.0183(10) 0.0181(9) 0.0213(10) -0.0010(8) 0.0054(8) -0.0025(8)
C1 0.017(4) 0.022(4) 0.030(4) -0.004(3) 0.011(3) -0.003(3)
C2 0.031(5) 0.026(4) 0.036(5) 0.003(4) 0.014(4) 0.005(4)
C3 0.032(5) 0.033(5) 0.051(6) 0.016(4) 0.022(4) 0.025(5)
C4 0.040(5) 0.023(4) 0.057(6) 0.003(4) 0.032(5) -0.002(4)
C5 0.044(6) 0.053(6) 0.050(6) 0.000(5) 0.023(5) -0.025(5)
C6 0.039(5) 0.042(5) 0.029(5) 0.007(4) 0.009(4) -0.003(4)
C7 0.029(4) 0.017(4) 0.019(4) -0.003(3) 0.005(3) 0.003(3)
C8 0.026(4) 0.022(4) 0.029(4) -0.001(3) 0.005(4) -0.006(4)
C9 0.045(5) 0.022(4) 0.031(5) 0.007(4) 0.013(4) 0.000(4)
C10 0.034(5) 0.022(4) 0.033(5) -0.009(4) 0.002(4) -0.004(4)
C11 0.028(5) 0.028(4) 0.038(5) -0.008(4) -0.002(4) 0.000(4)
C12 0.014(4) 0.023(4) 0.037(5) -0.003(3) -0.001(3) -0.002(4)
C13 0.021(4) 0.023(4) 0.021(4) -0.004(3) 0.005(3) -0.006(3)
C14 0.031(5) 0.027(4) 0.034(5) -0.001(4) 0.007(4) 0.005(4)
C15 0.023(4) 0.038(5) 0.034(5) -0.010(4) 0.007(4) -0.007(4)
C16 0.015(4) 0.031(4) 0.032(4) 0.004(3) -0.002(3) -0.007(4)
C17 0.038(5) 0.028(4) 0.023(4) 0.005(4) 0.008(4) -0.001(4)
C18 0.029(5) 0.034(5) 0.027(4) -0.005(4) 0.011(4) -0.010(4)
C19 0.020(4) 0.023(4) 0.023(4) 0.003(3) 0.009(3) 0.000(3)
C20 0.022(4) 0.020(4) 0.031(4) -0.001(3) 0.004(3) 0.000(4)
C21 0.029(5) 0.029(4) 0.024(4) 0.004(4) 0.007(4) 0.001(4)
C22 0.022(4) 0.025(4) 0.027(4) 0.003(3) 0.007(3) 0.010(4)
C23 0.025(4) 0.023(4) 0.026(4) 0.000(3) 0.007(3) 0.003(4)
C24 0.025(4) 0.021(4) 0.028(4) -0.003(3) 0.004(4) -0.008(4)

loop_
_atom_type_symbol
_atom_type_description
_atom_type_scat_dispersion_real
_atom_type_scat_dispersion_imag
_atom_type_scat_source
C C 0.0033 0.0016 'International Tables Vol C Tables 4.2.6.8 and 6.1.1.4'
H H 0.0000 0.0000 'International Tables Vol C Tables 4.2.6.8 and 6.1.1.4'
P P 0.1023 0.0942 'International Tables Vol C Tables 4.2.6.8 and 6.1.1.4'
Pd Pd -0.9988 1.0072 'International Tables Vol C Tables 4.2.6.8 and 6.1.1.4'
I I -0.4742 1.8119 'International Tables Vol C Tables 4.2.6.8 and 6.1.1.4'

loop_
_geom_angle_atom_site_label_1
_geom_angle_atom_site_label_2
_geom_angle_atom_site_label_3
_geom_angle_site_symmetry_1
_geom_angle_site_symmetry_3
_geom_angle
Pd I1 Pd . 3_656 93.86(2)
I1 Pd I1 . 3_656 86.14(2)
I1 Pd I2 . . 177.03(3)
I1 Pd I2 3_656 . 91.12(3)
I1 Pd I3 . . 90.53(3)
I1 Pd I3 3_656 . 176.65(3)
I2 Pd I3 . . 92.21(3)
C1 P C7 . . 111.0(3)
C1 P C13 . . 110.8(3)
C1 P C19 . . 106.9(3)
C7 P C13 . . 108.0(3)
C7 P C19 . . 110.1(3)
C13 P C19 . . 110.1(3)
P C1 C2 . . 118.5(6)
P C1 C6 . . 121.8(6)
C2 C1 C6 . . 119.7(7)
C1 C2 H2 . . 120.5
C1 C2 C3 . . 119.0(8)
H2 C2 C3 . . 120.5
C2 C3 H3 . . 119.8
C2 C3 C4 . . 120.5(8)
H3 C3 C4 . . 119.8
C3 C4 H4 . . 119.8
C3 C4 C5 . . 120.5(8)
H4 C4 C5 . . 119.8
C4 C5 H5 . . 120.3
C4 C5 C6 . . 119.5(9)
H5 C5 C6 . . 120.3
C1 C6 C5 . . 120.9(9)
C1 C6 H6 . . 119.6
C5 C6 H6 . . 119.6
P C7 C8 . . 119.3(6)
P C7 C12 . . 120.4(6)
C8 C7 C12 . . 120.3(7)
C7 C8 H8 . . 120.9
C7 C8 C9 . . 118.1(7)
H8 C8 C9 . . 120.9
C8 C9 H9 . . 119.3
C8 C9 C10 . . 121.4(8)
H9 C9 C10 . . 119.3
C9 C10 H10 . . 120.1
C9 C10 C11 . . 119.9(7)
H10 C10 C11 . . 120.1
C10 C11 H11 . . 119.9
C10 C11 C12 . . 120.2(8)
H11 C11 C12 . . 119.9
C7 C12 C11 . . 120.1(7)
C7 C12 H12 . . 119.9
C11 C12 H12 . . 119.9
P C13 C14 . . 121.1(6)
P C13 C18 . . 119.5(6)
C14 C13 C18 . . 119.4(7)
C13 C14 H14 . . 120.1
C13 C14 C15 . . 119.8(8)
H14 C14 C15 . . 120.1
C14 C15 H15 . . 119.8
C14 C15 C16 . . 120.4(8)
H15 C15 C16 . . 119.8
C15 C16 H16 . . 120.2
C15 C16 C17 . . 119.5(7)
H16 C16 C17 . . 120.2
C16 C17 H17 . . 119.2
C16 C17 C18 . . 121.5(8)
H17 C17 C18 . . 119.2
C13 C18 C17 . . 119.3(8)
C13 C18 H18 . . 120.4
C17 C18 H18 . . 120.4
P C19 C20 . . 121.6(6)
P C19 C24 . . 118.4(6)
C20 C19 C24 . . 120.0(7)
C19 C20 H20 . . 120.1
C19 C20 C21 . . 119.9(7)
H20 C20 C21 . . 120.1
C20 C21 H21 . . 120.2
C20 C21 C22 . . 119.6(7)
H21 C21 C22 . . 120.2
C21 C22 H22 . . 119.8
C21 C22 C23 . . 120.4(7)
H22 C22 C23 . . 119.8
C22 C23 H23 . . 119.8
C22 C23 C24 . . 120.4(7)
H23 C23 C24 . . 119.8
C19 C24 C23 . . 119.7(7)
C19 C24 H24 . . 120.2
C23 C24 H24 . . 120.2

loop_
_geom_bond_atom_site_label_1
_geom_bond_atom_site_label_2
_geom_bond_site_symmetry_2
_geom_bond_distance
I1 Pd . 2.6188(8)
I1 Pd 3_656 2.6081(8)
I2 Pd . 2.5920(9)
I3 Pd . 2.5874(8)
Pd I1 3_656 2.6080(8)
P C1 . 1.796(8)
P C7 . 1.797(7)
P C13 . 1.790(8)
P C19 . 1.795(8)
C1 C2 . 1.386(11)
C1 C6 . 1.382(11)
C2 H2 . 0.950
C2 C3 . 1.392(11)
C3 H3 . 0.950
C3 C4 . 1.369(12)
C4 H4 . 0.950
C4 C5 . 1.377(13)
C5 H5 . 0.950
C5 C6 . 1.371(12)
C6 H6 . 0.950
C7 C8 . 1.400(10)
C7 C12 . 1.382(10)
C8 H8 . 0.950
C8 C9 . 1.382(11)
C9 H9 . 0.950
C9 C10 . 1.365(11)
C10 H10 . 0.950
C10 C11 . 1.384(11)
C11 H11 . 0.950
C11 C12 . 1.362(11)
C12 H12 . 0.950
C13 C14 . 1.399(11)
C13 C18 . 1.396(11)
C14 H14 . 0.950
C14 C15 . 1.387(11)
C15 H15 . 0.950
C15 C16 . 1.372(11)
C16 H16 . 0.950
C16 C17 . 1.381(11)
C17 H17 . 0.950
C17 C18 . 1.371(11)
C18 H18 . 0.950
C19 C20 . 1.392(10)
C19 C24 . 1.399(10)
C20 H20 . 0.950
C20 C21 . 1.379(11)
C21 H21 . 0.950
C21 C22 . 1.396(11)
C22 H22 . 0.950
C22 C23 . 1.378(11)
C23 H23 . 0.950
C23 C24 . 1.371(11)
C24 H24 . 0.950

loop_
_geom_torsion_atom_site_label_1
_geom_torsion_atom_site_label_2
_geom_torsion_atom_site_label_3
_geom_torsion_atom_site_label_4
_geom_torsion_site_symmetry_1
_geom_torsion_site_symmetry_4
_geom_torsion
Pd I1 Pd I1 3_656 3_656 0.0
Pd I1 Pd I2 3_656 . 23.0(6)
Pd I1 Pd I3 3_656 . -179.59(3)
C7 P C1 C2 . . -81.2(7)
C7 P C1 C6 . . 99.7(7)
C13 P C1 C2 . . 158.9(6)
C13 P C1 C6 . . -20.3(8)
C19 P C1 C2 . . 39.0(7)
C19 P C1 C6 . . -140.2(7)
P C1 C2 C3 . . -178.7(6)
C6 C1 C2 C3 . . 0.5(12)
C1 C2 C3 C4 . . 0.8(12)
C2 C3 C4 C5 . . -1.3(13)
C3 C4 C5 C6 . . 0.4(14)
C4 C5 C6 C1 . . 1.0(14)
P C1 C6 C5 . . 177.7(7)
C2 C1 C6 C5 . . -1.4(13)
C1 P C7 C8 . . -150.3(6)
C1 P C7 C12 . . 30.7(7)
C13 P C7 C8 . . -28.6(7)
C13 P C7 C12 . . 152.4(6)
C19 P C7 C8 . . 91.6(7)
C19 P C7 C12 . . -87.4(7)
P C7 C8 C9 . . -179.7(6)
C12 C7 C8 C9 . . -0.7(12)
C7 C8 C9 C10 . . 1.5(12)
C8 C9 C10 C11 . . -1.0(13)
C9 C10 C11 C12 . . -0.2(13)
C10 C11 C12 C7 . . 0.9(13)
P C7 C12 C11 . . 178.5(7)
C8 C7 C12 C11 . . -0.5(12)
C1 P C13 C14 . . -106.1(7)
C1 P C13 C18 . . 72.9(7)
C7 P C13 C14 . . 132.1(7)
C7 P C13 C18 . . -48.9(7)
C19 P C13 C14 . . 11.9(8)
C19 P C13 C18 . . -169.1(6)
P C13 C14 C15 . . -179.4(6)
C18 C13 C14 C15 . . 1.6(12)
C13 C14 C15 C16 . . -1.6(12)
C14 C15 C16 C17 . . 0.8(12)
C15 C16 C17 C18 . . 0.2(12)
C16 C17 C18 C13 . . -0.2(12)
P C13 C18 C17 . . -179.7(6)
C14 C13 C18 C17 . . -0.7(12)
C1 P C19 C20 . . -129.3(6)
C1 P C19 C24 . . 52.6(7)
C7 P C19 C20 . . -8.7(7)
C7 P C19 C24 . . 173.3(6)
C13 P C19 C20 . . 110.2(6)
C13 P C19 C24 . . -67.8(7)
P C19 C20 C21 . . -177.4(6)
C24 C19 C20 C21 . . 0.6(11)
C19 C20 C21 C22 . . 0.6(11)
C20 C21 C22 C23 . . -1.1(11)
C21 C22 C23 C24 . . 0.3(11)
C22 C23 C24 C19 . . 1.0(11)
P C19 C24 C23 . . 176.7(6)
C20 C19 C24 C23 . . -1.4(11)
